data_4301703
loop_
_publ_author_name
'Pierre Braunstein'
'Denis Bubrin'
'Biprajit Sarkar'

_publ_contact_author_address
;

Institut Le Bel, rue Blaise Pascal, 67000 STRASBOURG, FRANCE

;
_publ_contact_author_email braunst@chimie.u-strasbg.fr
_publ_contact_author_fax 0390241322
_publ_contact_author_name
;

Pierre Braunstein

;
_publ_contact_author_phone 0390241308
_publ_section_title
;
Synthesis of Bis(phosphinoferrocenyl) Copper Complexes from Zwitterionic
Quinonoid Ligands and Their Structural and Redox Properties
;
_journal_name_full 'Inorganic Chemistry'
_journal_page_first 2534
_journal_page_last 2540
_journal_paper_doi 10.1021/ic802042w
_journal_volume 48
_journal_year 2009
_chemical_formula_moiety 'C12 H18 N2 O2'
_chemical_formula_sum 'C12 H18 N2 O2'
_chemical_formula_weight 222.28
_chemical_name_systematic
; 
 ? 
;
_space_group_IT_number 19
_symmetry_cell_setting orthorhombic
_symmetry_space_group_name_Hall 'P 2ac 2ab'
_symmetry_space_group_name_H-M 'P 21 21 21'
_atom_sites_solution_hydrogens geom
_atom_sites_solution_primary direct
_atom_sites_solution_secondary difmap
_audit_creation_method SHELXL-97
_cell_angle_alpha 90.00
_cell_angle_beta 90.00
_cell_angle_gamma 90.00
_cell_formula_units_Z 4
_cell_length_a 5.7087(8)
_cell_length_b 14.096(2)
_cell_length_c 15.390(3)
_cell_measurement_temperature 173(2)
_cell_volume 1238.4(3)
_computing_structure_refinement 'SHELXL-97 (Sheldrick, 1997)'
_computing_structure_solution 'SHELXS-97 (Sheldrick, 1990)'
_diffrn_ambient_temperature 173(2)
_diffrn_measured_fraction_theta_full 1.000
_diffrn_measured_fraction_theta_max 1.000
_diffrn_measurement_device_type SiemensP4
_diffrn_measurement_method '\w scans'
_diffrn_radiation_monochromator graphite
_diffrn_radiation_source 'fine-focus sealed tube'
_diffrn_radiation_type MoK\a
_diffrn_radiation_wavelength 0.71073
_diffrn_reflns_av_R_equivalents 0.0269
_diffrn_reflns_av_sigmaI/netI 0.0359
_diffrn_reflns_limit_h_max 7
_diffrn_reflns_limit_h_min 0
_diffrn_reflns_limit_k_max 18
_diffrn_reflns_limit_k_min -1
_diffrn_reflns_limit_l_max 20
_diffrn_reflns_limit_l_min -1
_diffrn_reflns_number 2003
_diffrn_reflns_theta_full 27.98
_diffrn_reflns_theta_max 27.98
_diffrn_reflns_theta_min 1.96
_exptl_absorpt_coefficient_mu 0.082
_exptl_absorpt_correction_type none
_exptl_crystal_colour red
_exptl_crystal_density_diffrn 1.192
_exptl_crystal_density_method 'not measured'
_exptl_crystal_description block
_exptl_crystal_F_000 480
_exptl_crystal_size_max 0.65
_exptl_crystal_size_mid 0.55
_exptl_crystal_size_min 0.50
_refine_diff_density_max 0.226
_refine_diff_density_min -0.179
_refine_diff_density_rms 0.041
_refine_ls_abs_structure_details 'Flack H D (1983), Acta Cryst. A39, 876-881'
_refine_ls_abs_structure_Flack 2.9(16)
_refine_ls_extinction_method none
_refine_ls_goodness_of_fit_ref 0.995
_refine_ls_hydrogen_treatment mixed
_refine_ls_matrix_type full
_refine_ls_number_parameters 160
_refine_ls_number_reflns 1938
_refine_ls_number_restraints 0
_refine_ls_restrained_S_all 0.995
_refine_ls_R_factor_all 0.0446
_refine_ls_R_factor_gt 0.0378
_refine_ls_shift/su_max 0.000
_refine_ls_shift/su_mean 0.000
_refine_ls_structure_factor_coef Fsqd
_refine_ls_weighting_details 'calc w=1/[\s^2^(Fo^2^)+(0.0632P)^2^+0.0000P] where P=(Fo^2^+2Fc^2^)/3'
_refine_ls_weighting_scheme calc
_refine_ls_wR_factor_gt 0.0968
_refine_ls_wR_factor_ref 0.0990
_reflns_number_gt 1624
_reflns_number_total 1938
_reflns_threshold_expression >2sigma(I)
_cod_data_source_file ic802042w_si_001.cif
_cod_data_source_block global
_cod_original_cell_volume 1238.5(3)
_cod_database_code 4301703

loop_
_symmetry_equiv_pos_as_xyz
'x, y, z'
'-x+1/2, -y, z+1/2'
'-x, y+1/2, -z+1/2'
'x+1/2, -y+1/2, -z'

loop_
_atom_site_label
_atom_site_type_symbol
_atom_site_fract_x
_atom_site_fract_y
_atom_site_fract_z
_atom_site_U_iso_or_equiv
_atom_site_adp_type
_atom_site_occupancy
_atom_site_symmetry_multiplicity
_atom_site_calc_flag
_atom_site_refinement_flags
_atom_site_disorder_assembly
_atom_site_disorder_group
O1 O -0.2084(2) 0.47120(8) 0.75353(8) 0.0315(3) Uani 1 1 d . . .
O2 O 0.0615(3) 0.77440(8) 0.83519(8) 0.0284(3) Uani 1 1 d . . .
N1 N 0.0925(3) 0.46483(10) 0.62468(9) 0.0215(3) Uani 1 1 d . . .
H1 H -0.004(5) 0.4158(14) 0.6469(15) 0.046(7) Uiso 1 1 d . . .
N2 N 0.3446(3) 0.77993(10) 0.70228(9) 0.0238(3) Uani 1 1 d . . .
H2 H 0.314(5) 0.8267(17) 0.7428(14) 0.052(7) Uiso 1 1 d . . .
C2 C -0.0912(3) 0.62349(11) 0.79941(11) 0.0250(4) Uani 1 1 d . . .
H11A H -0.2020 0.6248 0.8454 0.031(4) Uiso 1 1 calc R . .
C1 C -0.0821(3) 0.54325(10) 0.74614(11) 0.0211(3) Uani 1 1 d . . .
C6 C 0.0974(3) 0.54326(10) 0.67160(10) 0.0196(3) Uani 1 1 d . . .
C5 C 0.2440(3) 0.62086(11) 0.65700(10) 0.0221(3) Uani 1 1 d . . .
H14A H 0.3550 0.6197 0.6110 0.031(4) Uiso 1 1 calc R . .
C4 C 0.2254(3) 0.70002(10) 0.71075(10) 0.0201(3) Uani 1 1 d . . .
C3 C 0.0559(3) 0.70213(10) 0.78797(10) 0.0212(3) Uani 1 1 d . . .
C111 C 0.2411(3) 0.44170(12) 0.54905(11) 0.0235(4) Uani 1 1 d . . .
H31A H 0.2994 0.5023 0.5230 0.030(4) Uiso 1 1 calc R . .
C113 C 0.4516(4) 0.38335(16) 0.57882(14) 0.0408(5) Uani 1 1 d . . .
H32A H 0.5406 0.4194 0.6221 0.049(2) Uiso 1 1 calc R . .
H32B H 0.5522 0.3695 0.5288 0.049(2) Uiso 1 1 calc R . .
H32C H 0.3970 0.3237 0.6046 0.049(2) Uiso 1 1 calc R . .
C112 C 0.0944(4) 0.39019(14) 0.48184(12) 0.0333(4) Uani 1 1 d . . .
H33A H -0.0369 0.4306 0.4642 0.049(2) Uiso 1 1 calc R . .
H33B H 0.0338 0.3312 0.5069 0.049(2) Uiso 1 1 calc R . .
H33C H 0.1913 0.3755 0.4310 0.049(2) Uiso 1 1 calc R . .
C211 C 0.5053(3) 0.80249(12) 0.63007(12) 0.0270(4) Uani 1 1 d . . .
H51A H 0.5874 0.7430 0.6119 0.030(4) Uiso 1 1 calc R . .
C213 C 0.3629(4) 0.83974(16) 0.55334(12) 0.0397(5) Uani 1 1 d . . .
H52A H 0.2432 0.7930 0.5375 0.049(2) Uiso 1 1 calc R . .
H52B H 0.4671 0.8506 0.5037 0.049(2) Uiso 1 1 calc R . .
H52C H 0.2871 0.8995 0.5696 0.049(2) Uiso 1 1 calc R . .
C212 C 0.6876(3) 0.87386(13) 0.66119(13) 0.0312(4) Uani 1 1 d . . .
H53A H 0.7691 0.8484 0.7121 0.049(2) Uiso 1 1 calc R . .
H53B H 0.6099 0.9335 0.6768 0.049(2) Uiso 1 1 calc R . .
H53C H 0.8011 0.8856 0.6146 0.049(2) Uiso 1 1 calc R . .

loop_
_atom_site_aniso_label
_atom_site_aniso_U_11
_atom_site_aniso_U_22
_atom_site_aniso_U_33
_atom_site_aniso_U_23
_atom_site_aniso_U_13
_atom_site_aniso_U_12
O1 0.0335(7) 0.0230(6) 0.0382(7) -0.0039(6) 0.0117(6) -0.0069(6)
O2 0.0378(8) 0.0204(5) 0.0269(6) -0.0036(5) 0.0087(6) -0.0026(6)
N1 0.0234(7) 0.0180(6) 0.0230(6) -0.0023(5) 0.0039(6) -0.0026(6)
N2 0.0281(7) 0.0193(6) 0.0241(7) -0.0026(6) 0.0062(6) -0.0035(6)
C2 0.0274(9) 0.0242(8) 0.0234(7) -0.0009(7) 0.0085(7) 0.0002(8)
C1 0.0214(8) 0.0184(7) 0.0234(7) 0.0019(6) 0.0032(7) 0.0006(7)
C6 0.0213(8) 0.0185(7) 0.0189(7) 0.0013(6) 0.0000(7) 0.0027(6)
C5 0.0237(8) 0.0215(7) 0.0213(7) -0.0019(7) 0.0056(7) -0.0015(7)
C4 0.0199(8) 0.0189(7) 0.0214(7) 0.0020(6) 0.0002(7) 0.0000(6)
C3 0.0255(8) 0.0177(7) 0.0203(7) 0.0007(6) 0.0011(7) 0.0034(7)
C111 0.0262(8) 0.0225(8) 0.0218(7) -0.0030(7) 0.0051(7) -0.0030(7)
C113 0.0276(10) 0.0553(12) 0.0395(10) -0.0069(11) 0.0016(9) 0.0118(11)
C112 0.0362(10) 0.0396(10) 0.0242(8) -0.0095(8) 0.0013(8) -0.0050(10)
C211 0.0293(9) 0.0237(8) 0.0280(8) -0.0027(7) 0.0098(8) -0.0035(7)
C213 0.0409(11) 0.0520(12) 0.0262(9) 0.0029(9) -0.0020(9) -0.0187(11)
C212 0.0228(9) 0.0312(9) 0.0395(10) 0.0009(9) 0.0021(8) -0.0055(8)

loop_
_atom_type_symbol
_atom_type_description
_atom_type_scat_dispersion_real
_atom_type_scat_dispersion_imag
_atom_type_scat_source
C C 0.0033 0.0016 'International Tables Vol C Tables 4.2.6.8 and 6.1.1.4'
H H 0.0000 0.0000 'International Tables Vol C Tables 4.2.6.8 and 6.1.1.4'
N N 0.0061 0.0033 'International Tables Vol C Tables 4.2.6.8 and 6.1.1.4'
O O 0.0106 0.0060 'International Tables Vol C Tables 4.2.6.8 and 6.1.1.4'

loop_
_geom_angle_atom_site_label_1
_geom_angle_atom_site_label_2
_geom_angle_atom_site_label_3
_geom_angle
_geom_angle_site_symmetry_1
_geom_angle_site_symmetry_3
_geom_angle_publ_flag
C6 N1 C111 127.11(15) . . ?
C4 N2 C211 125.28(14) . . ?
C1 C2 C3 122.97(15) . . ?
O1 C1 C2 125.63(15) . . ?
O1 C1 C6 116.86(14) . . ?
C2 C1 C6 117.50(14) . . ?
N1 C6 C5 125.52(15) . . ?
N1 C6 C1 113.17(14) . . ?
C5 C6 C1 121.31(14) . . ?
C4 C5 C6 119.12(15) . . ?
N2 C4 C5 125.77(15) . . ?
N2 C4 C3 112.63(13) . . ?
C5 C4 C3 121.60(14) . . ?
O2 C3 C2 125.89(16) . . ?
O2 C3 C4 116.71(14) . . ?
C2 C3 C4 117.40(13) . . ?
N1 C111 C112 109.01(15) . . ?
N1 C111 C113 109.55(14) . . ?
C112 C111 C113 112.43(15) . . ?
N2 C211 C212 109.28(15) . . ?
N2 C211 C213 108.99(16) . . ?
C212 C211 C213 112.30(15) . . ?

loop_
_geom_bond_atom_site_label_1
_geom_bond_atom_site_label_2
_geom_bond_distance
_geom_bond_site_symmetry_2
_geom_bond_publ_flag
O1 C1 1.2505(19) . ?
O2 C3 1.2518(18) . ?
N1 C6 1.3208(19) . ?
N1 C111 1.477(2) . ?
N2 C4 1.322(2) . ?
N2 C211 1.476(2) . ?
C2 C1 1.398(2) . ?
C2 C3 1.401(2) . ?
C1 C6 1.538(2) . ?
C6 C5 1.395(2) . ?
C5 C4 1.393(2) . ?
C4 C3 1.533(2) . ?
C111 C112 1.516(2) . ?
C111 C113 1.526(3) . ?
C211 C212 1.525(3) . ?
C211 C213 1.527(3) . ?

loop_
_cod_related_entry_id
_cod_related_entry_database
_cod_related_entry_code
1 ChemSpider 30660715
